data_4331937
loop_
_publ_author_name
'Luzyanin, Konstantin V.'
'Kukushkin, Vadim Yu.'
'Kuznetsov, Maxim L.'
'Ryabov, Alexander D.'
'Galanski, Markus'
'Haukka, Matti'
'Tretyakov, Eugene V.'
'Ovcharenko, Victor I.'
'Kopylovich, Maximilian N.'
'Pombeiro, Armando J. L.'

_publ_section_title
;
 Kinetic and Thermodynamic Aspects of the Regioselective Addition of
 Bifunctional Hydroxylaminooxime-type HO-Nucleophiles to Pt-Complexed
 Nitriles
;
_journal_issue 5
_journal_name_full 'Inorganic Chemistry'
_journal_page_first 2296
_journal_page_last 2306
_journal_paper_doi 10.1021/ic051909r
_journal_volume 45
_journal_year 2006
_chemical_formula_moiety 'C5 H10 Cl2 N2 O2 Pt'
_chemical_formula_sum 'C5 H10 Cl2 N2 O2 Pt'
_chemical_formula_weight 396.14
_chemical_name_systematic
; 
 ? 
;
_space_group_IT_number 2
_symmetry_cell_setting triclinic
_symmetry_space_group_name_Hall '-P 1'
_symmetry_space_group_name_H-M 'P -1'
_atom_sites_solution_hydrogens geom
_atom_sites_solution_primary direct
_atom_sites_solution_secondary difmap
_audit_creation_method SHELXL-97
_cell_angle_alpha 99.276(2)
_cell_angle_beta 106.497(2)
_cell_angle_gamma 100.964(2)
_cell_formula_units_Z 4
_cell_length_a 8.9309(3)
_cell_length_b 9.0528(3)
_cell_length_c 13.2321(6)
_cell_measurement_reflns_used 12533
_cell_measurement_temperature 120(2)
_cell_measurement_theta_max 27.47
_cell_measurement_theta_min 3.80
_cell_volume 980.38(7)
_computing_cell_refinement 'Denzo/Scalepack (Otwinowski & Minor, 1997)'
_computing_data_collection 'Collect (Nonius BV, 1997-2000)'
_computing_data_reduction 'Denzo/Scalepack (Otwinowski & Minor, 1997)'
_computing_molecular_graphics 'Diamond v.3.1 (Crystal Impact GbR, 2005)'
_computing_publication_material 'SHELXL-97 (Sheldrick, 1997)'
_computing_structure_refinement 'SHELXL-97 (Sheldrick, 1997)'
_computing_structure_solution 'SHELXS-97 (Sheldrick, 1997)'
_diffrn_ambient_temperature 120(2)
_diffrn_detector_area_resol_mean 9
_diffrn_measured_fraction_theta_full 0.986
_diffrn_measured_fraction_theta_max 0.986
_diffrn_measurement_device '95mm CCD camera on \k-goniostat'
_diffrn_measurement_device_type KappaCCD
_diffrn_measurement_method '\f scans and \w scans with \k offset'
_diffrn_radiation_monochromator 'horizonally mounted graphite crystal'
_diffrn_radiation_source 'fine-focus sealed tube'
_diffrn_radiation_type MoK\a
_diffrn_radiation_wavelength 0.71073
_diffrn_reflns_av_R_equivalents 0.0730
_diffrn_reflns_av_sigmaI/netI 0.0727
_diffrn_reflns_limit_h_max 11
_diffrn_reflns_limit_h_min -11
_diffrn_reflns_limit_k_max 9
_diffrn_reflns_limit_k_min -11
_diffrn_reflns_limit_l_max 17
_diffrn_reflns_limit_l_min -16
_diffrn_reflns_number 12533
_diffrn_reflns_theta_full 27.47
_diffrn_reflns_theta_max 27.47
_diffrn_reflns_theta_min 3.80
_exptl_absorpt_coefficient_mu 14.820
_exptl_absorpt_correction_T_max 0.6327
_exptl_absorpt_correction_T_min 0.2470
_exptl_absorpt_correction_type analytical
_exptl_absorpt_process_details 'de Meulenaer & Tompa, N.W. Alcock (1970)'
_exptl_crystal_colour red
_exptl_crystal_density_diffrn 2.684
_exptl_crystal_density_method 'not measured'
_exptl_crystal_description needle
_exptl_crystal_F_000 728
_exptl_crystal_size_max 0.13
_exptl_crystal_size_mid 0.04
_exptl_crystal_size_min 0.03
_refine_diff_density_max 2.323
_refine_diff_density_min -1.951
_refine_diff_density_rms 0.318
_refine_ls_extinction_method none
_refine_ls_goodness_of_fit_ref 1.091
_refine_ls_hydrogen_treatment constr
_refine_ls_matrix_type full
_refine_ls_number_parameters 223
_refine_ls_number_reflns 4429
_refine_ls_number_restraints 0
_refine_ls_restrained_S_all 1.091
_refine_ls_R_factor_all 0.0750
_refine_ls_R_factor_gt 0.0481
_refine_ls_shift/su_max 0.000
_refine_ls_shift/su_mean 0.000
_refine_ls_structure_factor_coef Fsqd
_refine_ls_weighting_details 'calc w=1/[\s^2^(Fo^2^)+(0.0437P)^2^+11.6350P] where P=(Fo^2^+2Fc^2^)/3'
_refine_ls_weighting_scheme calc
_refine_ls_wR_factor_gt 0.1090
_refine_ls_wR_factor_ref 0.1198
_reflns_number_gt 3295
_reflns_number_total 4429
_reflns_threshold_expression >2sigma(I)
_cod_data_source_file ic051909rsup1.cif
_cod_data_source_block compound_9
_cod_original_cell_volume 980.38(6)
_cod_database_code 4331937

loop_
_symmetry_equiv_pos_as_xyz
'x, y, z'
'-x, -y, -z'

loop_
_atom_site_label
_atom_site_type_symbol
_atom_site_fract_x
_atom_site_fract_y
_atom_site_fract_z
_atom_site_U_iso_or_equiv
_atom_site_adp_type
_atom_site_occupancy
_atom_site_symmetry_multiplicity
_atom_site_calc_flag
_atom_site_refinement_flags
Pt1 Pt 0.37627(5) 0.41374(5) 0.21383(4) 0.02134(14) Uani 1 1 d .
Cl1 Cl 0.3135(3) 0.5365(4) 0.3556(3) 0.0293(6) Uani 1 1 d .
Cl2 Cl 0.1169(3) 0.3726(4) 0.1023(3) 0.0310(7) Uani 1 1 d .
O1 O 0.3699(11) 0.2087(12) 0.0268(8) 0.044(2) Uani 1 1 d .
O2 O 0.6717(10) 0.5250(10) 0.4095(7) 0.031(2) Uani 1 1 d .
H2 H 0.6207 0.5025 0.4576 0.047 Uiso 1 1 d .
N1 N 0.4482(11) 0.3015(10) 0.1079(8) 0.023(2) Uani 1 1 d .
N2 N 0.6098(12) 0.4514(11) 0.3011(8) 0.024(2) Uani 1 1 d .
C1 C 0.6358(13) 0.3307(14) 0.1365(11) 0.026(3) Uani 1 1 d .
C2 C 0.6739(18) 0.1781(16) 0.1064(12) 0.039(3) Uani 1 1 d .
H2A H 0.6325 0.1404 0.0275 0.059 Uiso 1 1 calc R
H2B H 0.6231 0.1031 0.1401 0.059 Uiso 1 1 calc R
H2C H 0.7910 0.1913 0.1319 0.059 Uiso 1 1 calc R
C3 C 0.6801(15) 0.4418(14) 0.0700(10) 0.028(3) Uani 1 1 d .
H3A H 0.7945 0.4561 0.0772 0.042 Uiso 1 1 calc R
H3B H 0.6601 0.5416 0.0958 0.042 Uiso 1 1 calc R
H3C H 0.6145 0.4001 -0.0062 0.042 Uiso 1 1 calc R
C4 C 0.7060(13) 0.4080(13) 0.2549(10) 0.024(3) Uani 1 1 d .
C5 C 0.8823(12) 0.4349(14) 0.3161(11) 0.026(3) Uani 1 1 d .
H5A H 0.9223 0.5388 0.3634 0.039 Uiso 1 1 calc R
H5B H 0.9422 0.4253 0.2647 0.039 Uiso 1 1 calc R
H5C H 0.8973 0.3580 0.3599 0.039 Uiso 1 1 calc R
Pt1B Pt -0.49834(5) 0.02634(5) -0.31404(4) 0.02339(14) Uani 1 1 d .
Cl1B Cl -0.7334(3) -0.1259(4) -0.4416(3) 0.0318(7) Uani 1 1 d .
Cl2B Cl -0.6328(4) 0.1781(4) -0.2369(3) 0.0392(8) Uani 1 1 d .
O1B O -0.2576(13) 0.2278(14) -0.1310(10) 0.060(3) Uani 1 1 d .
O2B O -0.4304(9) -0.2124(10) -0.4646(7) 0.030(2) Uani 1 1 d .
H2O H -0.4949 -0.2831 -0.4656 0.045 Uiso 1 1 d .
N1B N -0.2891(14) 0.1318(13) -0.2136(9) 0.037(3) Uani 1 1 d .
N2B N -0.3659(12) -0.0934(11) -0.3742(8) 0.024(2) Uani 1 1 d .
C1B C -0.1445(13) 0.0809(13) -0.2364(10) 0.025(3) Uani 1 1 d .
C2B C -0.0434(16) 0.2210(14) -0.2590(12) 0.036(3) Uani 1 1 d .
H2B1 H 0.0413 0.1901 -0.2845 0.054 Uiso 1 1 calc R
H2B2 H 0.0059 0.3023 -0.1923 0.054 Uiso 1 1 calc R
H2B3 H -0.1130 0.2602 -0.3145 0.054 Uiso 1 1 calc R
C3B C -0.049(2) 0.0360(18) -0.1376(13) 0.049(4) Uani 1 1 d .
H3B1 H -0.1115 -0.0598 -0.1290 0.074 Uiso 1 1 calc R
H3B2 H -0.0260 0.1186 -0.0734 0.074 Uiso 1 1 calc R
H3B3 H 0.0526 0.0200 -0.1461 0.074 Uiso 1 1 calc R
C4B C -0.2105(13) -0.0506(13) -0.3339(10) 0.023(2) Uani 1 1 d .
C5B C -0.1043(15) -0.1294(15) -0.3777(12) 0.035(3) Uani 1 1 d .
H5B1 H -0.1277 -0.2380 -0.3732 0.053 Uiso 1 1 calc R
H5B2 H 0.0086 -0.0789 -0.3355 0.053 Uiso 1 1 calc R
H5B3 H -0.1233 -0.1238 -0.4535 0.053 Uiso 1 1 calc R

loop_
_atom_site_aniso_label
_atom_site_aniso_U_11
_atom_site_aniso_U_22
_atom_site_aniso_U_33
_atom_site_aniso_U_23
_atom_site_aniso_U_13
_atom_site_aniso_U_12
Pt1 0.0183(2) 0.0235(2) 0.0239(3) 0.00408(18) 0.01042(19) 0.00470(17)
Cl1 0.0232(14) 0.0354(16) 0.0303(17) 0.0009(13) 0.0128(13) 0.0088(12)
Cl2 0.0197(14) 0.0384(16) 0.0300(17) 0.0003(13) 0.0076(12) 0.0031(12)
O1 0.033(5) 0.050(6) 0.037(6) -0.014(5) 0.014(5) 0.000(4)
O2 0.034(5) 0.037(5) 0.017(5) 0.003(4) 0.004(4) 0.005(4)
N1 0.023(5) 0.018(5) 0.028(6) 0.005(4) 0.013(4) 0.001(4)
N2 0.026(5) 0.025(5) 0.024(6) 0.004(4) 0.016(4) 0.004(4)
C1 0.017(5) 0.030(6) 0.037(8) 0.007(5) 0.019(5) 0.007(5)
C2 0.055(9) 0.042(8) 0.037(8) 0.016(6) 0.029(7) 0.023(7)
C3 0.034(7) 0.025(6) 0.025(7) 0.007(5) 0.008(5) 0.010(5)
C4 0.022(6) 0.024(6) 0.033(7) 0.012(5) 0.011(5) 0.010(5)
C5 0.007(5) 0.036(7) 0.036(7) 0.011(6) 0.010(5) 0.002(4)
Pt1B 0.0220(2) 0.0247(3) 0.0280(3) 0.00674(19) 0.0139(2) 0.00676(18)
Cl1B 0.0218(14) 0.0369(16) 0.0369(19) 0.0066(13) 0.0109(13) 0.0069(12)
Cl2B 0.0397(18) 0.0373(17) 0.052(2) 0.0074(15) 0.0297(17) 0.0166(14)
O1B 0.048(6) 0.069(8) 0.049(7) -0.020(6) 0.019(6) 0.004(6)
O2B 0.021(4) 0.032(5) 0.032(5) -0.006(4) 0.012(4) 0.002(3)
N1B 0.043(7) 0.039(6) 0.022(6) -0.004(5) 0.008(5) 0.009(5)
N2B 0.037(6) 0.022(5) 0.022(6) 0.005(4) 0.018(5) 0.015(4)
C1B 0.016(5) 0.027(6) 0.029(7) 0.006(5) 0.002(5) 0.003(5)
C2B 0.034(7) 0.020(6) 0.051(9) 0.003(6) 0.016(6) 0.002(5)
C3B 0.056(10) 0.042(8) 0.038(9) 0.004(7) -0.003(8) 0.014(7)
C4B 0.020(6) 0.022(6) 0.022(6) 0.002(5) 0.003(5) 0.004(4)
C5B 0.021(6) 0.035(7) 0.050(9) 0.001(6) 0.014(6) 0.012(5)

loop_
_atom_type_symbol
_atom_type_description
_atom_type_scat_dispersion_real
_atom_type_scat_dispersion_imag
_atom_type_scat_source
C C 0.0033 0.0016 'International Tables Vol C Tables 4.2.6.8 and 6.1.1.4'
H H 0.0000 0.0000 'International Tables Vol C Tables 4.2.6.8 and 6.1.1.4'
N N 0.0061 0.0033 'International Tables Vol C Tables 4.2.6.8 and 6.1.1.4'
O O 0.0106 0.0060 'International Tables Vol C Tables 4.2.6.8 and 6.1.1.4'
Cl Cl 0.1484 0.1585 'International Tables Vol C Tables 4.2.6.8 and 6.1.1.4'
Pt Pt -1.7033 8.3905 'International Tables Vol C Tables 4.2.6.8 and 6.1.1.4'

loop_
_geom_angle_atom_site_label_1
_geom_angle_atom_site_label_2
_geom_angle_atom_site_label_3
_geom_angle
N1 Pt1 N2 80.8(4)
N1 Pt1 Cl1 172.7(3)
N2 Pt1 Cl1 93.3(3)
N1 Pt1 Cl2 95.5(3)
N2 Pt1 Cl2 175.3(3)
Cl1 Pt1 Cl2 90.62(11)
N2 O2 H2 122.2
O1 N1 C1 116.0(10)
O1 N1 Pt1 128.7(8)
C1 N1 Pt1 115.2(7)
C4 N2 O2 118.2(10)
C4 N2 Pt1 119.0(9)
O2 N2 Pt1 122.8(7)
C4 C1 C2 114.7(11)
C4 C1 C3 110.0(10)
C2 C1 C3 112.5(10)
C4 C1 N1 106.1(9)
C2 C1 N1 108.1(10)
C3 C1 N1 104.9(9)
C1 C2 H2A 109.5
C1 C2 H2B 109.5
H2A C2 H2B 109.5
C1 C2 H2C 109.5
H2A C2 H2C 109.5
H2B C2 H2C 109.5
C1 C3 H3A 109.5
C1 C3 H3B 109.5
H3A C3 H3B 109.5
C1 C3 H3C 109.5
H3A C3 H3C 109.5
H3B C3 H3C 109.5
N2 C4 C5 121.3(12)
N2 C4 C1 117.0(10)
C5 C4 C1 121.8(10)
C4 C5 H5A 109.5
C4 C5 H5B 109.5
H5A C5 H5B 109.5
C4 C5 H5C 109.5
H5A C5 H5C 109.5
H5B C5 H5C 109.5
N1B Pt1B N2B 80.7(4)
N1B Pt1B Cl2B 95.0(3)
N2B Pt1B Cl2B 175.6(3)
N1B Pt1B Cl1B 172.3(3)
N2B Pt1B Cl1B 91.8(3)
Cl2B Pt1B Cl1B 92.47(12)
N2B O2B H2O 119.8
O1B N1B C1B 115.8(11)
O1B N1B Pt1B 127.6(10)
C1B N1B Pt1B 116.5(8)
C4B N2B O2B 116.9(9)
C4B N2B Pt1B 119.7(8)
O2B N2B Pt1B 123.1(7)
C4B C1B C3B 112.5(10)
C4B C1B C2B 111.0(11)
C3B C1B C2B 110.8(11)
C4B C1B N1B 107.3(9)
C3B C1B N1B 108.6(11)
C2B C1B N1B 106.4(10)
C1B C2B H2B1 109.5
C1B C2B H2B2 109.5
H2B1 C2B H2B2 109.5
C1B C2B H2B3 109.5
H2B1 C2B H2B3 109.5
H2B2 C2B H2B3 109.5
C1B C3B H3B1 109.5
C1B C3B H3B2 109.5
H3B1 C3B H3B2 109.5
C1B C3B H3B3 109.5
H3B1 C3B H3B3 109.5
H3B2 C3B H3B3 109.5
N2B C4B C5B 122.7(11)
N2B C4B C1B 115.4(10)
C5B C4B C1B 121.8(10)
C4B C5B H5B1 109.5
C4B C5B H5B2 109.5
H5B1 C5B H5B2 109.5
C4B C5B H5B3 109.5
H5B1 C5B H5B3 109.5
H5B2 C5B H5B3 109.5

loop_
_geom_bond_atom_site_label_1
_geom_bond_atom_site_label_2
_geom_bond_distance
Pt1 N1 1.927(10)
Pt1 N2 2.009(10)
Pt1 Cl1 2.287(3)
Pt1 Cl2 2.288(3)
O1 N1 1.186(13)
O2 N2 1.382(13)
O2 H2 0.9082
N1 C1 1.568(14)
N2 C4 1.271(15)
C1 C4 1.503(18)
C1 C2 1.504(17)
C1 C3 1.508(17)
C2 H2A 0.9800
C2 H2B 0.9800
C2 H2C 0.9800
C3 H3A 0.9800
C3 H3B 0.9800
C3 H3C 0.9800
C4 C5 1.503(15)
C5 H5A 0.9800
C5 H5B 0.9800
C5 H5C 0.9800
Pt1B N1B 1.916(11)
Pt1B N2B 1.989(9)
Pt1B Cl2B 2.290(3)
Pt1B Cl1B 2.301(3)
O1B N1B 1.206(15)
O2B N2B 1.371(13)
O2B H2O 0.7710
N1B C1B 1.541(16)
N2B C4B 1.292(15)
C1B C4B 1.495(17)
C1B C3B 1.508(18)
C1B C2B 1.534(17)
C2B H2B1 0.9800
C2B H2B2 0.9800
C2B H2B3 0.9800
C3B H3B1 0.9800
C3B H3B2 0.9800
C3B H3B3 0.9800
C4B C5B 1.477(16)
C5B H5B1 0.9800
C5B H5B2 0.9800
C5B H5B3 0.9800

loop_
_geom_hbond_atom_site_label_D
_geom_hbond_atom_site_label_H
_geom_hbond_atom_site_label_A
_geom_hbond_distance_DH
_geom_hbond_distance_HA
_geom_hbond_distance_DA
_geom_hbond_angle_DHA
_geom_hbond_site_symmetry_A
O2 H2 Cl1 0.91 2.47 3.216(9) 139.2 2_666
O2B H2O Cl1 0.77 2.57 3.041(9) 121.5 1_444
